data_7151227
loop_
_publ_author_name
'Srimurugan, Sankareswaran'
'Viswanathan, Balasubramanian'
'Varadarajan, Thirukallam Kanthadai'
'Varghese, Babu'

_publ_section_title
;
 Synthesis and crystal structure of [2 + 2] calixsalens.
;
_journal_issue 16
_journal_name_full 'Organic &amp; biomolecular chemistry'
_journal_page_first 3044
_journal_page_last 3047
_journal_paper_doi 10.1039/b604003a
_journal_volume 4
_journal_year 2006
_chemical_absolute_configuration ad
_chemical_formula_moiety '(C40 H40 N4 O8 S2), 1.33(C H2 Cl2), 0.66(C2 H6 O), (H2 O)'
_chemical_formula_sum 'C42.67 H48.67 Cl2.67 N4 O9.67 S2'
_chemical_formula_weight 930.84
_chemical_name_systematic
;
?
;
_space_group_IT_number 5
_symmetry_cell_setting monoclinic
_symmetry_space_group_name_Hall 'C 2y'
_symmetry_space_group_name_H-M 'C 1 2 1'
_atom_sites_solution_hydrogens geom
_atom_sites_solution_primary direct
_atom_sites_solution_secondary difmap
_audit_creation_method SHELXL-97
_cell_angle_alpha 90.00
_cell_angle_beta 90.42(5)
_cell_angle_gamma 90.00
_cell_formula_units_Z 6
_cell_length_a 27.55(2)
_cell_length_b 10.928(8)
_cell_length_c 23.154(9)
_cell_measurement_reflns_used 25
_cell_measurement_temperature 293(2)
_cell_measurement_theta_max 15
_cell_measurement_theta_min 10
_cell_volume 6971(8)
_computing_cell_refinement 'cad4 system software'
_computing_data_collection 'cad4 system software'
_computing_data_reduction 'XCAD4 (WINGX)'
_computing_molecular_graphics 'ORTEP32 (WINGX)'
_computing_publication_material 'SHELXL-97 (Sheldrick, 1997)'
_computing_structure_refinement 'SHELXL-97 (Sheldrick, 1997)'
_computing_structure_solution 'XCAD4 (WINGX)'
_diffrn_ambient_temperature 293(2)
_diffrn_measured_fraction_theta_full 0.995
_diffrn_measured_fraction_theta_max 0.995
_diffrn_measurement_device_type 'cad4 diffractometer'
_diffrn_measurement_method 'omega twotheta'
_diffrn_radiation_monochromator graphite
_diffrn_radiation_source 'fine-focus sealed tube'
_diffrn_radiation_type MoK\a
_diffrn_radiation_wavelength 0.71073
_diffrn_reflns_av_R_equivalents 0.0169
_diffrn_reflns_av_sigmaI/netI 0.0873
_diffrn_reflns_limit_h_max 32
_diffrn_reflns_limit_h_min 0
_diffrn_reflns_limit_k_max 12
_diffrn_reflns_limit_k_min 0
_diffrn_reflns_limit_l_max 27
_diffrn_reflns_limit_l_min -27
_diffrn_reflns_number 7159
_diffrn_reflns_theta_full 25.01
_diffrn_reflns_theta_max 25.01
_diffrn_reflns_theta_min 2.00
_diffrn_standards_decay_% 0
_diffrn_standards_interval_time '1 hour'
_diffrn_standards_number 2
_exptl_absorpt_coefficient_mu 0.326
_exptl_absorpt_correction_T_max 0.9968
_exptl_absorpt_correction_T_min 0.8127
_exptl_absorpt_correction_type psi-scan
_exptl_absorpt_process_details
;
North A.C.T., Phillips D.C. & Mathews F.S. (1968) Acta. Cryst. A24, 351
Number of psi-scan sets used was 3
Theta correction was applied.
Averaged transmission function was used.
No Fourier smoothing was applied.
;
_exptl_crystal_colour yellow
_exptl_crystal_density_diffrn 1.330
_exptl_crystal_density_method 'not measured'
_exptl_crystal_description needle
_exptl_crystal_F_000 2924
_exptl_crystal_size_max 0.3
_exptl_crystal_size_mid 0.2
_exptl_crystal_size_min 0.2
_refine_diff_density_max 0.987
_refine_diff_density_min -0.553
_refine_diff_density_rms 0.137
_refine_ls_abs_structure_details 'Flack H D (1983), Acta Cryst. A39, 876-881'
_refine_ls_abs_structure_Flack 0.09(3)
_refine_ls_extinction_method none
_refine_ls_goodness_of_fit_ref 0.954
_refine_ls_hydrogen_treatment constr
_refine_ls_matrix_type full
_refine_ls_number_parameters 839
_refine_ls_number_reflns 6480
_refine_ls_number_restraints 10
_refine_ls_restrained_S_all 0.954
_refine_ls_R_factor_all 0.1477
_refine_ls_R_factor_gt 0.0872
_refine_ls_shift/su_max 0.000
_refine_ls_shift/su_mean 0.000
_refine_ls_structure_factor_coef Fsqd
_refine_ls_weighting_details 'calc w=1/[\s^2^(Fo^2^)+(0.1808P)^2^+0.0000P] where P=(Fo^2^+2Fc^2^)/3'
_refine_ls_weighting_scheme calc
_refine_ls_wR_factor_gt 0.2237
_refine_ls_wR_factor_ref 0.2484
_reflns_number_gt 3413
_reflns_number_total 6480
_reflns_threshold_expression >2sigma(I)
_cod_data_source_file b604003a.txt
_cod_data_source_block muru
_cod_original_sg_symbol_H-M C2
_cod_database_code 7151227
_exptl_absorpt_factor_mur 0.000

loop_
_symmetry_equiv_pos_as_xyz
'x, y, z'
'-x, y, -z'
'x+1/2, y+1/2, z'
'-x+1/2, y+1/2, -z'

loop_
_atom_site_label
_atom_site_type_symbol
_atom_site_fract_x
_atom_site_fract_y
_atom_site_fract_z
_atom_site_U_iso_or_equiv
_atom_site_adp_type
_atom_site_occupancy
_atom_site_symmetry_multiplicity
_atom_site_calc_flag
_atom_site_refinement_flags
_atom_site_disorder_assembly
_atom_site_disorder_group
C1 C 0.3893(3) 0.8552(10) 0.2268(5) 0.059(3) Uani 1 1 d . . .
H1 H 0.4119 0.7866 0.2224 0.071 Uiso 1 1 calc R . .
C2 C 0.4085(4) 0.9386(12) 0.2733(5) 0.069(3) Uani 1 1 d . . .
H2A H 0.3852 1.0038 0.2796 0.083 Uiso 1 1 calc R . .
H2B H 0.4115 0.8927 0.3090 0.083 Uiso 1 1 calc R . .
C3 C 0.4563(4) 0.9938(14) 0.2595(7) 0.092(4) Uani 1 1 d . . .
H3A H 0.4809 0.9303 0.2582 0.110 Uiso 1 1 calc R . .
H3B H 0.4654 1.0518 0.2894 0.110 Uiso 1 1 calc R . .
C4 C 0.4532(5) 1.0606(13) 0.1997(7) 0.090(4) Uani 1 1 d . . .
H4A H 0.4328 1.1327 0.2034 0.109 Uiso 1 1 calc R . .
H4B H 0.4854 1.0875 0.1887 0.109 Uiso 1 1 calc R . .
C5 C 0.4326(4) 0.9792(14) 0.1525(6) 0.078(4) Uani 1 1 d . . .
H5A H 0.4280 1.0273 0.1177 0.094 Uiso 1 1 calc R . .
H5B H 0.4558 0.9150 0.1441 0.094 Uiso 1 1 calc R . .
C6 C 0.3851(3) 0.9221(9) 0.1688(5) 0.059(3) Uani 1 1 d . . .
H6 H 0.3615 0.9884 0.1736 0.070 Uiso 1 1 calc R . .
C7 C 0.3219(3) 0.8422(9) 0.1101(5) 0.051(2) Uani 1 1 d . . .
H7 H 0.3022 0.9007 0.1273 0.061 Uiso 1 1 calc R . .
C8 C 0.2999(3) 0.7594(9) 0.0696(4) 0.050(2) Uani 1 1 d . . .
C9 C 0.2500(4) 0.7595(9) 0.0581(5) 0.055(3) Uani 1 1 d . . .
H9 H 0.2304 0.8177 0.0757 0.066 Uiso 1 1 calc R . .
C10 C 0.2298(4) 0.6777(10) 0.0223(4) 0.055(2) Uani 1 1 d . . .
C11 C 0.2578(4) 0.5959(11) -0.0099(5) 0.067(3) Uani 1 1 d . . .
H11 H 0.2433 0.5426 -0.0361 0.080 Uiso 1 1 calc R . .
C12 C 0.3074(6) 0.5965(13) -0.0016(6) 0.088(4) Uani 1 1 d . . .
H12 H 0.3263 0.5440 -0.0236 0.105 Uiso 1 1 calc R . .
C13 C 0.3303(4) 0.6742(11) 0.0390(5) 0.062(3) Uani 1 1 d . . .
C14 C 0.1412(4) 0.5908(9) 0.0644(5) 0.060(3) Uani 1 1 d . . .
C15 C 0.1343(4) 0.6404(10) 0.1196(6) 0.072(3) Uani 1 1 d . . .
H15 H 0.1456 0.7190 0.1273 0.087 Uiso 1 1 calc R . .
C16 C 0.1113(4) 0.5760(12) 0.1627(6) 0.075(3) Uani 1 1 d . . .
H16 H 0.1075 0.6096 0.1993 0.090 Uiso 1 1 calc R . .
C17 C 0.0930(4) 0.4538(9) 0.1495(4) 0.052(2) Uani 1 1 d . . .
C18 C 0.1017(3) 0.4032(10) 0.0956(5) 0.056(3) Uani 1 1 d . . .
C19 C 0.1260(3) 0.4713(9) 0.0533(5) 0.056(3) Uani 1 1 d . . .
H19 H 0.1319 0.4364 0.0174 0.067 Uiso 1 1 calc R . .
C20 C 0.0841(3) 0.2803(9) 0.0818(4) 0.048(2) Uani 1 1 d . . .
H20 H 0.0925 0.2445 0.0468 0.057 Uiso 1 1 calc R . .
C21 C 0.0438(3) 0.0955(8) 0.1035(4) 0.049(2) Uani 1 1 d . . .
H21 H 0.0614 0.0678 0.0692 0.058 Uiso 1 1 calc R . .
C22 C -0.0119(4) 0.0887(11) 0.0907(6) 0.069(3) Uani 1 1 d . . .
H22A H -0.0295 0.1207 0.1236 0.083 Uiso 1 1 calc R . .
H22B H -0.0196 0.1393 0.0575 0.083 Uiso 1 1 calc R . .
C23 C -0.0279(4) -0.0396(12) 0.0792(6) 0.075(3) Uani 1 1 d . . .
H23A H -0.0132 -0.0691 0.0439 0.090 Uiso 1 1 calc R . .
H23B H -0.0629 -0.0419 0.0741 0.090 Uiso 1 1 calc R . .
C24 C -0.0130(4) -0.1223(11) 0.1299(6) 0.073(3) Uani 1 1 d . . .
H24A H -0.0303 -0.0971 0.1642 0.088 Uiso 1 1 calc R . .
H24B H -0.0222 -0.2060 0.1213 0.088 Uiso 1 1 calc R . .
C25 C 0.0410(4) -0.1166(10) 0.1416(6) 0.066(3) Uani 1 1 d . . .
H25A H 0.0490 -0.1666 0.1749 0.079 Uiso 1 1 calc R . .
H25B H 0.0584 -0.1485 0.1086 0.079 Uiso 1 1 calc R . .
C26 C 0.0557(3) 0.0133(9) 0.1526(4) 0.049(2) Uani 1 1 d . . .
H26 H 0.0372 0.0422 0.1859 0.059 Uiso 1 1 calc R . .
C27 C 0.1209(4) 0.0946(9) 0.2082(5) 0.057(3) Uani 1 1 d . . .
H27 H 0.0967 0.1305 0.2304 0.068 Uiso 1 1 calc R . .
C28 C 0.1706(3) 0.1237(9) 0.2226(4) 0.046(2) Uani 1 1 d . . .
C29 C 0.2088(3) 0.0721(10) 0.1871(5) 0.058(3) Uani 1 1 d . . .
C30 C 0.2558(4) 0.1087(10) 0.2024(6) 0.068(3) Uani 1 1 d . . .
H30 H 0.2813 0.0814 0.1797 0.081 Uiso 1 1 calc R . .
C31 C 0.2666(4) 0.1821(10) 0.2487(6) 0.069(3) Uani 1 1 d . . .
H31 H 0.2988 0.2010 0.2569 0.082 Uiso 1 1 calc R . .
C32 C 0.2308(3) 0.2279(8) 0.2828(5) 0.050(2) Uani 1 1 d . . .
C33 C 0.1812(4) 0.1972(9) 0.2672(5) 0.057(3) Uani 1 1 d . . .
H33 H 0.1560 0.2296 0.2888 0.068 Uiso 1 1 calc R . .
C34 C 0.2456(4) 0.4737(9) 0.3100(4) 0.052(2) Uani 1 1 d . . .
C35 C 0.2018(4) 0.5399(10) 0.3001(5) 0.063(3) Uani 1 1 d . . .
H35 H 0.1719 0.5045 0.3080 0.075 Uiso 1 1 calc R . .
C36 C 0.2044(4) 0.6582(12) 0.2783(6) 0.074(4) Uani 1 1 d . . .
H36 H 0.1760 0.7030 0.2734 0.088 Uiso 1 1 calc R . .
C37 C 0.2474(4) 0.7096(10) 0.2640(5) 0.057(3) Uani 1 1 d . . .
C38 C 0.2917(3) 0.6437(10) 0.2734(5) 0.058(3) Uani 1 1 d . . .
C39 C 0.2874(4) 0.5229(10) 0.2941(5) 0.057(3) Uani 1 1 d . . .
H39 H 0.3153 0.4753 0.2968 0.068 Uiso 1 1 calc R . .
C40 C 0.3373(3) 0.6963(10) 0.2559(5) 0.058(3) Uani 1 1 d . . .
H40 H 0.3646 0.6465 0.2550 0.069 Uiso 1 1 calc R . .
C41 C 0.1453(3) 0.9884(10) 0.3822(4) 0.056(3) Uani 1 1 d . . .
H41 H 0.1494 1.0729 0.3818 0.067 Uiso 1 1 calc R . .
C42 C 0.2260(3) 0.9837(10) 0.4226(4) 0.056(3) Uani 1 1 d . . .
H42 H 0.2273 1.0666 0.4066 0.067 Uiso 1 1 calc R . .
C43 C 0.2699(4) 0.9118(13) 0.4006(6) 0.079(4) Uani 1 1 d . . .
H43A H 0.2694 0.8293 0.4161 0.094 Uiso 1 1 calc R . .
H43B H 0.2686 0.9067 0.3588 0.094 Uiso 1 1 calc R . .
C44 C 0.3161(4) 0.9757(16) 0.4194(6) 0.089(4) Uani 1 1 d . . .
H44A H 0.3440 0.9283 0.4073 0.106 Uiso 1 1 calc R . .
H44B H 0.3179 1.0556 0.4013 0.106 Uiso 1 1 calc R . .
C45 C 0.3170(4) 0.9900(17) 0.4831(6) 0.094(5) Uani 1 1 d . . .
H45A H 0.3465 1.0326 0.4942 0.112 Uiso 1 1 calc R . .
H45B H 0.3180 0.9094 0.5007 0.112 Uiso 1 1 calc R . .
C46 C 0.2730(4) 1.0607(17) 0.5070(6) 0.090(4) Uani 1 1 d . . .
H46A H 0.2731 1.1442 0.4929 0.108 Uiso 1 1 calc R . .
H46B H 0.2743 1.0626 0.5489 0.108 Uiso 1 1 calc R . .
C47 C 0.2264(3) 0.9925(11) 0.4859(5) 0.063(3) Uani 1 1 d . . .
H47 H 0.2258 0.9100 0.5025 0.076 Uiso 1 1 calc R . .
C48 C 0.1605(3) 1.0247(9) 0.5492(5) 0.054(2) Uani 1 1 d . . .
H48 H 0.1704 0.9547 0.5689 0.065 Uiso 1 1 calc R . .
C49 C 0.1175(3) 1.0925(9) 0.5698(4) 0.051(2) Uani 1 1 d . . .
C50 C 0.0993(4) 1.1888(9) 0.5371(5) 0.060(3) Uani 1 1 d . . .
C51 C 0.0597(5) 1.2510(12) 0.5606(5) 0.074(3) Uani 1 1 d . . .
H51 H 0.0488 1.3206 0.5413 0.089 Uiso 1 1 calc R . .
C52 C 0.0369(4) 1.2196(10) 0.6071(5) 0.061(3) Uani 1 1 d . . .
H52 H 0.0097 1.2628 0.6194 0.073 Uiso 1 1 calc R . .
C53 C -0.0544(3) 1.1178(10) 0.3614(4) 0.053(2) Uani 1 1 d . . .
C54 C 0.0941(3) 1.0558(9) 0.6196(4) 0.051(2) Uani 1 1 d . . .
H54 H 0.1055 0.9885 0.6402 0.062 Uiso 1 1 calc R . .
C55 C 0.0208(4) 0.9714(10) 0.3191(4) 0.053(2) Uani 1 1 d . . .
C56 C 0.0634(4) 1.0167(9) 0.3420(4) 0.054(3) Uani 1 1 d . . .
H56 H 0.0675 1.1011 0.3438 0.065 Uiso 1 1 calc R . .
C57 C 0.1016(4) 0.9403(9) 0.3631(5) 0.057(3) Uani 1 1 d . . .
C58 C 0.0937(4) 0.8116(10) 0.3573(5) 0.063(3) Uani 1 1 d . . .
C59 C 0.0493(5) 0.7669(11) 0.3313(6) 0.079(4) Uani 1 1 d . . .
H59 H 0.0448 0.6834 0.3254 0.095 Uiso 1 1 calc R . .
C60 C 0.0148(4) 0.8459(11) 0.3156(6) 0.070(3) Uani 1 1 d . . .
H60 H -0.0146 0.8154 0.3018 0.084 Uiso 1 1 calc R . .
C61 C 0.0917(4) 0.4496(12) 0.4010(5) 0.072(3) Uani 1 1 d . . .
H61A H 0.1142 0.5178 0.3992 0.087 Uiso 1 1 calc R . .
H61B H 0.1077 0.3832 0.4215 0.087 Uiso 1 1 calc R . .
C62 C 0.3031(11) 0.3752(18) 0.1198(10) 0.181(13) Uani 1 1 d . . .
H62A H 0.2982 0.2877 0.1157 0.217 Uiso 1 1 calc R . .
H62B H 0.3118 0.4077 0.0823 0.217 Uiso 1 1 calc R . .
C63A C 0.0654(8) 0.6099(19) 0.5919(11) 0.110(9) Uani 0.68(3) 1 d PD . .
C63B C 0.0972(9) 0.719(3) 0.6352(12) 0.047(9) Uani 0.32(3) 1 d PDU . .
C64 C 0.0779(8) 0.7419(15) 0.5734(10) 0.165(12) Uani 1 1 d D . .
N1 N 0.3663(3) 0.8405(8) 0.1239(4) 0.059(2) Uani 1 1 d . . .
N2 N 0.0580(3) 0.2226(7) 0.1165(4) 0.050(2) Uani 1 1 d . . .
N3 N 0.1075(3) 0.0239(7) 0.1676(4) 0.050(2) Uani 1 1 d . . .
N4 N 0.3415(3) 0.8060(8) 0.2419(4) 0.061(2) Uani 1 1 d . . .
N5 N 0.1801(3) 0.9215(8) 0.4004(4) 0.059(2) Uani 1 1 d . . .
N6 N 0.1842(3) 1.0601(9) 0.5051(4) 0.064(2) Uani 1 1 d . . .
O1 O 0.3773(3) 0.6675(9) 0.0475(4) 0.081(2) Uani 1 1 d . . .
H1A H 0.3855 0.7178 0.0719 0.121 Uiso 1 1 calc R . .
O2 O 0.1499(3) 0.8037(7) 0.0192(4) 0.080(2) Uani 1 1 d . . .
O3 O 0.1568(4) 0.6191(9) -0.0450(4) 0.091(3) Uani 1 1 d . . .
O4 O 0.0698(3) 0.3980(8) 0.1900(4) 0.077(2) Uani 1 1 d . . .
H4 H 0.0612 0.3304 0.1785 0.115 Uiso 1 1 calc R . .
O5 O 0.1995(3) 0.0025(8) 0.1432(3) 0.071(2) Uani 1 1 d . . .
H5 H 0.1702 -0.0079 0.1404 0.107 Uiso 1 1 calc R . .
O6 O 0.2891(3) 0.3000(8) 0.3624(4) 0.080(2) Uani 1 1 d . . .
O7 O 0.2006(3) 0.3224(8) 0.3786(4) 0.082(2) Uani 1 1 d . . .
O8 O 0.2483(3) 0.8222(7) 0.2451(4) 0.075(2) Uani 1 1 d . . .
H8 H 0.2764 0.8414 0.2376 0.113 Uiso 1 1 calc R . .
O9 O 0.1200(3) 1.2280(7) 0.4896(4) 0.082(3) Uani 1 1 d . . .
H9A H 0.1439 1.1859 0.4827 0.123 Uiso 1 1 calc R . .
O10 O -0.0026(3) 1.1753(8) 0.2731(3) 0.077(2) Uani 1 1 d . . .
O11 O -0.0593(3) 1.0013(9) 0.2636(4) 0.080(2) Uani 1 1 d . . .
O12 O 0.1287(3) 0.7341(6) 0.3766(4) 0.080(3) Uani 1 1 d . . .
H12A H 0.1513 0.7738 0.3903 0.120 Uiso 1 1 calc R . .
O13 O 0.0972(7) 0.7657(14) 0.5135(8) 0.175(7) Uani 1 1 d . . .
O14 O 0.0000 0.9440(19) 0.5000 0.178(9) Uani 1 2 d S . .
S1 S 0.16677(10) 0.6783(3) 0.00920(14) 0.0665(8) Uani 1 1 d . . .
S2 S 0.24198(11) 0.3261(3) 0.33929(13) 0.0637(8) Uani 1 1 d . . .
S3 S -0.02501(10) 1.0709(3) 0.29754(12) 0.0605(7) Uani 1 1 d . . .
Cl1 Cl 0.07678(11) 0.4017(3) 0.33057(15) 0.0784(9) Uani 1 1 d . . .
Cl2 Cl 0.03945(15) 0.4943(4) 0.43888(16) 0.1014(12) Uani 1 1 d . . .
Cl3 Cl 0.3502(2) 0.4016(10) 0.1683(3) 0.192(3) Uani 1 1 d . . .
Cl4 Cl 0.2490(3) 0.4429(7) 0.1423(3) 0.171(3) Uani 1 1 d . . .
O15 O -0.0288(5) 0.6750(9) 0.0006(6) 0.053(3) Uani 0.50 1 d P . .
O16 O -0.0051(4) 0.4228(7) 0.0109(4) 0.025 Uiso 0.50 1 d P . .

loop_
_atom_site_aniso_label
_atom_site_aniso_U_11
_atom_site_aniso_U_22
_atom_site_aniso_U_33
_atom_site_aniso_U_23
_atom_site_aniso_U_13
_atom_site_aniso_U_12
C1 0.032(5) 0.051(6) 0.095(8) 0.006(6) -0.005(5) -0.011(4)
C2 0.061(7) 0.073(8) 0.073(7) 0.008(7) -0.012(5) -0.023(6)
C3 0.055(7) 0.083(9) 0.137(13) -0.003(10) -0.036(7) -0.021(7)
C4 0.065(7) 0.071(8) 0.135(12) 0.018(9) -0.017(7) -0.028(7)
C5 0.057(6) 0.087(9) 0.091(9) 0.034(8) 0.005(6) -0.012(7)
C6 0.038(5) 0.043(5) 0.095(8) 0.017(6) -0.004(5) -0.004(4)
C7 0.042(6) 0.042(5) 0.070(7) 0.000(5) 0.005(5) 0.000(4)
C8 0.043(5) 0.046(5) 0.060(6) 0.003(5) 0.006(4) 0.001(4)
C9 0.055(6) 0.028(5) 0.083(7) 0.016(5) 0.008(5) 0.009(4)
C10 0.063(6) 0.046(5) 0.054(6) 0.000(5) -0.006(5) -0.006(5)
C11 0.078(8) 0.061(7) 0.061(7) -0.018(6) 0.003(5) -0.009(6)
C12 0.107(11) 0.067(8) 0.090(9) -0.008(8) 0.043(8) 0.017(8)
C13 0.073(7) 0.052(6) 0.060(7) 0.000(6) 0.019(5) 0.003(6)
C14 0.046(6) 0.041(6) 0.092(8) 0.004(6) 0.005(5) -0.005(5)
C15 0.066(7) 0.033(5) 0.118(11) -0.004(7) -0.012(7) -0.004(5)
C16 0.079(8) 0.060(7) 0.087(9) -0.009(7) -0.006(6) 0.009(7)
C17 0.057(6) 0.049(6) 0.050(6) 0.005(5) -0.001(5) 0.000(5)
C18 0.043(5) 0.049(5) 0.076(7) 0.004(6) -0.004(5) -0.004(5)
C19 0.036(5) 0.042(5) 0.090(8) 0.001(6) 0.008(5) -0.002(4)
C20 0.044(5) 0.036(5) 0.063(6) -0.003(5) 0.000(4) 0.003(4)
C21 0.046(5) 0.039(5) 0.061(6) -0.007(5) 0.007(4) -0.005(4)
C22 0.059(7) 0.061(7) 0.087(8) 0.007(7) 0.000(6) -0.002(6)
C23 0.056(7) 0.071(8) 0.099(9) 0.004(7) -0.001(6) -0.016(6)
C24 0.066(7) 0.053(6) 0.102(10) 0.004(7) 0.014(6) -0.004(6)
C25 0.066(7) 0.050(6) 0.083(8) -0.006(6) 0.003(6) -0.006(5)
C26 0.037(5) 0.046(5) 0.063(6) 0.004(5) 0.001(4) -0.002(4)
C27 0.068(7) 0.044(5) 0.058(6) 0.003(5) 0.016(5) 0.005(5)
C28 0.041(5) 0.036(5) 0.061(6) 0.004(5) 0.003(4) 0.008(4)
C29 0.052(6) 0.044(5) 0.078(7) -0.017(6) 0.000(5) 0.014(5)
C30 0.051(6) 0.049(6) 0.104(9) -0.022(7) 0.005(6) 0.018(5)
C31 0.043(6) 0.046(6) 0.116(10) -0.009(7) -0.001(6) 0.009(5)
C32 0.050(6) 0.035(5) 0.063(6) 0.014(5) -0.006(5) -0.001(4)
C33 0.069(7) 0.043(5) 0.059(6) -0.006(5) 0.017(5) 0.006(5)
C34 0.059(6) 0.043(5) 0.055(6) -0.004(5) 0.006(4) -0.022(5)
C35 0.054(6) 0.054(6) 0.081(8) 0.016(6) 0.009(5) 0.003(5)
C36 0.036(6) 0.075(8) 0.109(10) -0.015(8) 0.005(5) -0.006(6)
C37 0.051(6) 0.056(7) 0.063(6) 0.005(5) 0.009(5) -0.001(5)
C38 0.042(6) 0.050(6) 0.081(7) 0.006(6) 0.002(5) -0.001(5)
C39 0.043(5) 0.046(5) 0.082(7) 0.001(5) 0.003(5) -0.001(5)
C40 0.034(5) 0.051(6) 0.088(8) 0.006(6) -0.003(5) -0.008(5)
C41 0.056(6) 0.040(5) 0.072(7) 0.008(5) 0.002(5) 0.006(5)
C42 0.047(5) 0.055(6) 0.066(6) 0.001(6) 0.013(5) 0.004(5)
C43 0.049(6) 0.086(9) 0.101(9) 0.002(8) 0.015(6) 0.016(7)
C44 0.057(7) 0.124(12) 0.085(9) 0.031(9) 0.010(6) 0.025(8)
C45 0.048(6) 0.132(13) 0.100(10) 0.026(10) -0.015(6) 0.034(8)
C46 0.044(6) 0.136(13) 0.091(9) 0.010(10) -0.007(6) -0.002(8)
C47 0.053(6) 0.069(7) 0.067(7) 0.007(6) 0.014(5) 0.016(6)
C48 0.043(5) 0.045(5) 0.074(7) 0.012(5) -0.001(5) 0.000(5)
C49 0.057(6) 0.045(5) 0.051(5) 0.004(5) 0.010(4) -0.002(5)
C50 0.053(6) 0.039(5) 0.088(8) 0.008(6) 0.012(5) -0.006(5)
C51 0.083(8) 0.063(7) 0.075(8) 0.017(7) 0.021(6) 0.023(7)
C52 0.053(6) 0.055(6) 0.074(7) 0.010(6) 0.004(5) 0.008(5)
C53 0.047(5) 0.055(6) 0.057(6) -0.003(5) 0.003(4) 0.004(5)
C54 0.052(5) 0.049(5) 0.053(6) 0.011(5) -0.004(4) -0.002(5)
C55 0.054(6) 0.046(6) 0.059(6) 0.002(5) 0.005(5) -0.003(5)
C56 0.063(6) 0.037(5) 0.062(6) 0.008(5) 0.009(5) 0.005(5)
C57 0.060(7) 0.048(6) 0.065(7) -0.003(5) 0.000(5) 0.005(5)
C58 0.060(7) 0.048(6) 0.080(8) 0.011(6) 0.019(6) 0.013(6)
C59 0.081(9) 0.048(6) 0.108(10) -0.014(7) 0.010(7) -0.018(6)
C60 0.044(6) 0.057(7) 0.110(10) -0.007(7) -0.001(6) -0.001(5)
C61 0.078(8) 0.073(8) 0.066(7) 0.020(7) -0.010(6) -0.007(6)
C62 0.34(4) 0.084(12) 0.122(16) 0.026(12) 0.10(2) 0.042(18)
C63A 0.077(14) 0.13(2) 0.13(2) -0.005(17) 0.018(13) -0.013(14)
C63B 0.038(12) 0.036(12) 0.069(13) 0.015(9) 0.015(8) 0.010(8)
C64 0.17(2) 0.097(14) 0.23(3) -0.085(17) 0.10(2) -0.028(14)
N1 0.040(5) 0.058(5) 0.080(6) 0.011(5) 0.002(4) -0.008(4)
N2 0.050(5) 0.038(4) 0.063(5) 0.013(4) -0.001(4) -0.004(4)
N3 0.057(5) 0.037(4) 0.056(5) 0.001(4) -0.005(4) 0.004(4)
N4 0.038(4) 0.062(6) 0.082(6) 0.024(5) 0.005(4) -0.007(4)
N5 0.051(5) 0.044(5) 0.084(6) 0.010(5) 0.006(4) 0.006(4)
N6 0.046(5) 0.061(5) 0.083(6) 0.022(5) 0.011(4) 0.008(4)
O1 0.050(4) 0.102(6) 0.090(6) -0.005(6) 0.016(4) 0.023(5)
O2 0.058(4) 0.061(5) 0.120(7) 0.020(5) -0.024(4) -0.013(4)
O3 0.126(7) 0.077(5) 0.068(5) 0.013(5) -0.032(5) -0.029(5)
O4 0.072(5) 0.066(5) 0.092(6) -0.005(5) 0.019(4) -0.016(4)
O5 0.061(4) 0.070(5) 0.082(5) -0.040(5) 0.005(4) 0.015(4)
O6 0.082(5) 0.063(5) 0.096(6) 0.026(5) -0.023(4) -0.017(4)
O7 0.100(6) 0.069(5) 0.077(5) 0.001(5) 0.025(5) -0.031(5)
O8 0.053(4) 0.047(4) 0.125(7) 0.027(5) 0.009(4) 0.001(4)
O9 0.069(5) 0.062(5) 0.116(7) 0.037(5) 0.032(5) 0.009(4)
O10 0.080(5) 0.078(5) 0.072(5) 0.020(5) 0.014(4) 0.020(5)
O11 0.067(5) 0.097(6) 0.077(5) -0.010(5) -0.006(4) 0.011(5)
O12 0.062(5) 0.034(4) 0.144(8) 0.010(5) 0.002(5) 0.006(3)
O13 0.231(17) 0.104(9) 0.188(16) 0.022(11) -0.046(13) -0.071(11)
O14 0.29(3) 0.097(13) 0.152(17) 0.000 -0.040(17) 0.000
S1 0.0657(17) 0.0489(15) 0.085(2) 0.0159(16) -0.0158(14) -0.0151(14)
S2 0.0774(19) 0.0510(15) 0.0626(17) 0.0076(14) -0.0021(14) -0.0178(14)
S3 0.0573(15) 0.0663(17) 0.0579(15) -0.0022(15) 0.0012(12) 0.0118(14)
Cl1 0.0670(18) 0.083(2) 0.085(2) -0.0145(19) -0.0009(14) -0.0043(16)
Cl2 0.130(3) 0.080(2) 0.095(2) -0.003(2) 0.041(2) -0.006(2)
Cl3 0.141(4) 0.275(9) 0.161(5) -0.036(7) 0.037(4) -0.043(6)
Cl4 0.199(6) 0.169(6) 0.146(5) 0.016(5) -0.016(4) 0.039(5)
O15 0.073(8) 0.003(4) 0.083(9) 0.002(6) -0.025(7) -0.009(5)

loop_
_atom_type_symbol
_atom_type_description
_atom_type_scat_dispersion_real
_atom_type_scat_dispersion_imag
_atom_type_scat_source
C C 0.0033 0.0016 'International Tables Vol C Tables 4.2.6.8 and 6.1.1.4'
H H 0.0000 0.0000 'International Tables Vol C Tables 4.2.6.8 and 6.1.1.4'
N N 0.0061 0.0033 'International Tables Vol C Tables 4.2.6.8 and 6.1.1.4'
O O 0.0106 0.0060 'International Tables Vol C Tables 4.2.6.8 and 6.1.1.4'
S S 0.1246 0.1234 'International Tables Vol C Tables 4.2.6.8 and 6.1.1.4'
Cl Cl 0.1484 0.1585 'International Tables Vol C Tables 4.2.6.8 and 6.1.1.4'

loop_
_geom_angle_atom_site_label_1
_geom_angle_atom_site_label_2
_geom_angle_atom_site_label_3
_geom_angle
_geom_angle_site_symmetry_1
_geom_angle_site_symmetry_3
_geom_angle_publ_flag
N4 C1 C2 111.4(9) . . ?
N4 C1 C6 108.7(8) . . ?
C2 C1 C6 111.2(9) . . ?
N4 C1 H1 108.5 . . ?
C2 C1 H1 108.5 . . ?
C6 C1 H1 108.5 . . ?
C3 C2 C1 113.6(10) . . ?
C3 C2 H2A 108.8 . . ?
C1 C2 H2A 108.8 . . ?
C3 C2 H2B 108.8 . . ?
C1 C2 H2B 108.8 . . ?
H2A C2 H2B 107.7 . . ?
C2 C3 C4 109.6(10) . . ?
C2 C3 H3A 109.8 . . ?
C4 C3 H3A 109.8 . . ?
C2 C3 H3B 109.8 . . ?
C4 C3 H3B 109.8 . . ?
H3A C3 H3B 108.2 . . ?
C5 C4 C3 112.4(11) . . ?
C5 C4 H4A 109.1 . . ?
C3 C4 H4A 109.1 . . ?
C5 C4 H4B 109.1 . . ?
C3 C4 H4B 109.1 . . ?
H4A C4 H4B 107.9 . . ?
C6 C5 C4 112.7(11) . . ?
C6 C5 H5A 109.0 . . ?
C4 C5 H5A 109.0 . . ?
C6 C5 H5B 109.0 . . ?
C4 C5 H5B 109.0 . . ?
H5A C5 H5B 107.8 . . ?
N1 C6 C5 112.4(10) . . ?
N1 C6 C1 110.9(8) . . ?
C5 C6 C1 111.0(9) . . ?
N1 C6 H6 107.4 . . ?
C5 C6 H6 107.4 . . ?
C1 C6 H6 107.4 . . ?
N1 C7 C8 124.1(9) . . ?
N1 C7 H7 118.0 . . ?
C8 C7 H7 118.0 . . ?
C9 C8 C7 122.2(9) . . ?
C9 C8 C13 118.7(10) . . ?
C7 C8 C13 119.0(9) . . ?
C10 C9 C8 121.4(9) . . ?
C10 C9 H9 119.3 . . ?
C8 C9 H9 119.3 . . ?
C9 C10 C11 121.9(10) . . ?
C9 C10 S1 120.6(8) . . ?
C11 C10 S1 117.2(8) . . ?
C12 C11 C10 118.2(11) . . ?
C12 C11 H11 120.9 . . ?
C10 C11 H11 120.9 . . ?
C11 C12 C13 122.2(10) . . ?
C11 C12 H12 118.9 . . ?
C13 C12 H12 118.9 . . ?
O1 C13 C12 120.2(10) . . ?
O1 C13 C8 122.6(11) . . ?
C12 C13 C8 117.2(11) . . ?
C19 C14 C15 119.3(10) . . ?
C19 C14 S1 119.9(10) . . ?
C15 C14 S1 120.8(8) . . ?
C16 C15 C14 121.8(10) . . ?
C16 C15 H15 119.1 . . ?
C14 C15 H15 119.1 . . ?
C15 C16 C17 118.4(11) . . ?
C15 C16 H16 120.8 . . ?
C17 C16 H16 120.8 . . ?
O4 C17 C18 123.7(9) . . ?
O4 C17 C16 116.9(10) . . ?
C18 C17 C16 119.5(10) . . ?
C17 C18 C19 120.2(10) . . ?
C17 C18 C20 120.3(10) . . ?
C19 C18 C20 119.5(10) . . ?
C14 C19 C18 120.7(11) . . ?
C14 C19 H19 119.7 . . ?
C18 C19 H19 119.7 . . ?
N2 C20 C18 120.9(9) . . ?
N2 C20 H20 119.6 . . ?
C18 C20 H20 119.6 . . ?
N2 C21 C26 110.9(8) . . ?
N2 C21 C22 110.0(8) . . ?
C26 C21 C22 109.0(8) . . ?
N2 C21 H21 108.9 . . ?
C26 C21 H21 108.9 . . ?
C22 C21 H21 108.9 . . ?
C23 C22 C21 111.6(9) . . ?
C23 C22 H22A 109.3 . . ?
C21 C22 H22A 109.3 . . ?
C23 C22 H22B 109.3 . . ?
C21 C22 H22B 109.3 . . ?
H22A C22 H22B 108.0 . . ?
C22 C23 C24 109.8(11) . . ?
C22 C23 H23A 109.7 . . ?
C24 C23 H23A 109.7 . . ?
C22 C23 H23B 109.7 . . ?
C24 C23 H23B 109.7 . . ?
H23A C23 H23B 108.2 . . ?
C25 C24 C23 111.7(10) . . ?
C25 C24 H24A 109.3 . . ?
C23 C24 H24A 109.3 . . ?
C25 C24 H24B 109.3 . . ?
C23 C24 H24B 109.3 . . ?
H24A C24 H24B 107.9 . . ?
C26 C25 C24 109.5(9) . . ?
C26 C25 H25A 109.8 . . ?
C24 C25 H25A 109.8 . . ?
C26 C25 H25B 109.8 . . ?
C24 C25 H25B 109.8 . . ?
H25A C25 H25B 108.2 . . ?
N3 C26 C21 110.0(7) . . ?
N3 C26 C25 112.1(8) . . ?
C21 C26 C25 112.7(9) . . ?
N3 C26 H26 107.3 . . ?
C21 C26 H26 107.3 . . ?
C25 C26 H26 107.3 . . ?
N3 C27 C28 125.1(9) . . ?
N3 C27 H27 117.4 . . ?
C28 C27 H27 117.4 . . ?
C33 C28 C27 120.7(9) . . ?
C33 C28 C29 120.9(9) . . ?
C27 C28 C29 118.3(9) . . ?
O5 C29 C30 123.0(9) . . ?
O5 C29 C28 122.2(9) . . ?
C30 C29 C28 114.7(10) . . ?
C31 C30 C29 124.2(10) . . ?
C31 C30 H30 117.9 . . ?
C29 C30 H30 117.9 . . ?
C32 C31 C30 120.9(10) . . ?
C32 C31 H31 119.5 . . ?
C30 C31 H31 119.5 . . ?
C31 C32 C33 117.0(10) . . ?
C31 C32 S2 123.0(8) . . ?
C33 C32 S2 119.8(7) . . ?
C28 C33 C32 122.1(9) . . ?
C28 C33 H33 119.0 . . ?
C32 C33 H33 119.0 . . ?
C39 C34 C35 119.0(10) . . ?
C39 C34 S2 122.2(9) . . ?
C35 C34 S2 118.7(7) . . ?
C36 C35 C34 119.1(10) . . ?
C36 C35 H35 120.5 . . ?
C34 C35 H35 120.5 . . ?
C37 C36 C35 121.5(11) . . ?
C37 C36 H36 119.3 . . ?
C35 C36 H36 119.3 . . ?
O8 C37 C36 119.5(11) . . ?
O8 C37 C38 120.3(9) . . ?
C36 C37 C38 120.0(10) . . ?
C39 C38 C37 116.6(9) . . ?
C39 C38 C40 123.1(9) . . ?
C37 C38 C40 120.0(9) . . ?
C34 C39 C38 123.5(10) . . ?
C34 C39 H39 118.3 . . ?
C38 C39 H39 118.3 . . ?
N4 C40 C38 122.6(10) . . ?
N4 C40 H40 118.7 . . ?
C38 C40 H40 118.7 . . ?
N5 C41 C57 122.5(10) . . ?
N5 C41 H41 118.7 . . ?
C57 C41 H41 118.7 . . ?
C47 C42 N5 111.5(8) . . ?
C47 C42 C43 111.4(9) . . ?
N5 C42 C43 108.3(9) . . ?
C47 C42 H42 108.5 . . ?
N5 C42 H42 108.5 . . ?
C43 C42 H42 108.5 . . ?
C44 C43 C42 109.4(11) . . ?
C44 C43 H43A 109.8 . . ?
C42 C43 H43A 109.8 . . ?
C44 C43 H43B 109.8 . . ?
C42 C43 H43B 109.8 . . ?
H43A C43 H43B 108.2 . . ?
C45 C44 C43 110.1(11) . . ?
C45 C44 H44A 109.6 . . ?
C43 C44 H44A 109.6 . . ?
C45 C44 H44B 109.6 . . ?
C43 C44 H44B 109.6 . . ?
H44A C44 H44B 108.2 . . ?
C44 C45 C46 113.6(10) . . ?
C44 C45 H45A 108.8 . . ?
C46 C45 H45A 108.8 . . ?
C44 C45 H45B 108.8 . . ?
C46 C45 H45B 108.8 . . ?
H45A C45 H45B 107.7 . . ?
C45 C46 C47 107.2(12) . . ?
C45 C46 H46A 110.3 . . ?
C47 C46 H46A 110.3 . . ?
C45 C46 H46B 110.3 . . ?
C47 C46 H46B 110.3 . . ?
H46A C46 H46B 108.5 . . ?
N6 C47 C42 109.8(9) . . ?
N6 C47 C46 108.7(10) . . ?
C42 C47 C46 110.1(8) . . ?
N6 C47 H47 109.4 . . ?
C42 C47 H47 109.4 . . ?
C46 C47 H47 109.4 . . ?
N6 C48 C49 121.4(9) . . ?
N6 C48 H48 119.3 . . ?
C49 C48 H48 119.3 . . ?
C54 C49 C50 120.3(9) . . ?
C54 C49 C48 120.1(9) . . ?
C50 C49 C48 119.5(8) . . ?
O9 C50 C49 123.1(9) . . ?
O9 C50 C51 120.7(10) . . ?
C49 C50 C51 115.9(10) . . ?
C52 C51 C50 125.3(11) . . ?
C52 C51 H51 117.3 . . ?
C50 C51 H51 117.3 . . ?
C51 C52 C53 118.1(10) . 2_556 ?
C51 C52 H52 121.0 . . ?
C53 C52 H52 121.0 2_556 . ?
C54 C53 C52 119.8(9) 2_556 2_556 ?
C54 C53 S3 120.0(8) 2_556 . ?
C52 C53 S3 120.2(8) 2_556 . ?
C53 C54 C49 120.3(9) 2_556 . ?
C53 C54 H54 119.8 2_556 . ?
C49 C54 H54 119.8 . . ?
C56 C55 C60 118.7(11) . . ?
C56 C55 S3 120.1(8) . . ?
C60 C55 S3 121.2(9) . . ?
C55 C56 C57 123.1(9) . . ?
C55 C56 H56 118.4 . . ?
C57 C56 H56 118.4 . . ?
C41 C57 C56 121.6(9) . . ?
C41 C57 C58 122.5(10) . . ?
C56 C57 C58 115.6(10) . . ?
O12 C58 C57 118.3(11) . . ?
O12 C58 C59 121.7(10) . . ?
C57 C58 C59 120.0(10) . . ?
C60 C59 C58 119.6(11) . . ?
C60 C59 H59 120.2 . . ?
C58 C59 H59 120.2 . . ?
C59 C60 C55 122.9(11) . . ?
C59 C60 H60 118.6 . . ?
C55 C60 H60 118.6 . . ?
Cl1 C61 Cl2 110.9(7) . . ?
Cl1 C61 H61A 109.5 . . ?
Cl2 C61 H61A 109.5 . . ?
Cl1 C61 H61B 109.5 . . ?
Cl2 C61 H61B 109.5 . . ?
H61A C61 H61B 108.0 . . ?
Cl3 C62 Cl4 111.8(12) . . ?
Cl3 C62 H62A 109.3 . . ?
Cl4 C62 H62A 109.3 . . ?
Cl3 C62 H62B 109.3 . . ?
Cl4 C62 H62B 109.3 . . ?
H62A C62 H62B 107.9 . . ?
C64 C63A C63B 54.7(10) . . ?
C64 C63B C63A 54.7(11) . . ?
O13 C64 C63B 139(2) . . ?
O13 C64 C63A 119.7(16) . . ?
C63B C64 C63A 71(2) . . ?
C7 N1 C6 120.6(9) . . ?
C20 N2 C21 119.7(8) . . ?
C27 N3 C26 119.9(8) . . ?
C40 N4 C1 119.9(9) . . ?
C41 N5 C42 118.4(9) . . ?
C48 N6 C47 120.4(9) . . ?
C13 O1 H1A 109.5 . . ?
C17 O4 H4 109.5 . . ?
C29 O5 H5 109.5 . . ?
C37 O8 H8 109.5 . . ?
C50 O9 H9A 109.5 . . ?
C58 O12 H12A 109.5 . . ?
O3 S1 O2 120.0(6) . . ?
O3 S1 C14 108.5(5) . . ?
O2 S1 C14 105.4(6) . . ?
O3 S1 C10 109.3(6) . . ?
O2 S1 C10 106.8(5) . . ?
C14 S1 C10 105.9(5) . . ?
O6 S2 O7 118.1(6) . . ?
O6 S2 C32 108.5(5) . . ?
O7 S2 C32 108.7(5) . . ?
O6 S2 C34 105.9(5) . . ?
O7 S2 C34 108.2(5) . . ?
C32 S2 C34 106.9(5) . . ?
O10 S3 O11 119.5(6) . . ?
O10 S3 C55 107.5(5) . . ?
O11 S3 C55 107.4(5) . . ?
O10 S3 C53 107.7(5) . . ?
O11 S3 C53 107.8(5) . . ?
C55 S3 C53 106.2(5) . . ?

loop_
_geom_bond_atom_site_label_1
_geom_bond_atom_site_label_2
_geom_bond_distance
_geom_bond_site_symmetry_2
_geom_bond_publ_flag
C1 N4 1.467(12) . ?
C1 C2 1.503(16) . ?
C1 C6 1.533(15) . ?
C1 H1 0.9800 . ?
C2 C3 1.485(16) . ?
C2 H2A 0.9700 . ?
C2 H2B 0.9700 . ?
C3 C4 1.57(2) . ?
C3 H3A 0.9700 . ?
C3 H3B 0.9700 . ?
C4 C5 1.51(2) . ?
C4 H4A 0.9700 . ?
C4 H4B 0.9700 . ?
C5 C6 1.501(14) . ?
C5 H5A 0.9700 . ?
C5 H5B 0.9700 . ?
C6 N1 1.461(14) . ?
C6 H6 0.9800 . ?
C7 N1 1.262(12) . ?
C7 C8 1.434(14) . ?
C7 H7 0.9300 . ?
C8 C9 1.400(13) . ?
C8 C13 1.441(14) . ?
C9 C10 1.337(15) . ?
C9 H9 0.9300 . ?
C10 C11 1.399(15) . ?
C10 S1 1.760(11) . ?
C11 C12 1.378(18) . ?
C11 H11 0.9300 . ?
C12 C13 1.413(19) . ?
C12 H12 0.9300 . ?
C13 O1 1.310(13) . ?
C14 C19 1.395(15) . ?
C14 C15 1.401(17) . ?
C14 S1 1.749(11) . ?
C15 C16 1.380(18) . ?
C15 H15 0.9300 . ?
C16 C17 1.458(16) . ?
C16 H16 0.9300 . ?
C17 O4 1.292(12) . ?
C17 C18 1.386(15) . ?
C18 C19 1.405(15) . ?
C18 C20 1.463(14) . ?
C19 H19 0.9300 . ?
C20 N2 1.253(12) . ?
C20 H20 0.9300 . ?
C21 N2 1.473(12) . ?
C21 C26 1.484(14) . ?
C21 C22 1.562(14) . ?
C21 H21 0.9800 . ?
C22 C23 1.493(17) . ?
C22 H22A 0.9700 . ?
C22 H22B 0.9700 . ?
C23 C24 1.535(18) . ?
C23 H23A 0.9700 . ?
C23 H23B 0.9700 . ?
C24 C25 1.512(16) . ?
C24 H24A 0.9700 . ?
C24 H24B 0.9700 . ?
C25 C26 1.498(15) . ?
C25 H25A 0.9700 . ?
C25 H25B 0.9700 . ?
C26 N3 1.471(12) . ?
C26 H26 0.9800 . ?
C27 N3 1.270(13) . ?
C27 C28 1.444(14) . ?
C27 H27 0.9300 . ?
C28 C33 1.339(14) . ?
C28 C29 1.454(13) . ?
C29 O5 1.293(12) . ?
C29 C30 1.397(15) . ?
C30 C31 1.370(16) . ?
C30 H30 0.9300 . ?
C31 C32 1.364(14) . ?
C31 H31 0.9300 . ?
C32 C33 1.451(15) . ?
C32 S2 1.718(11) . ?
C33 H33 0.9300 . ?
C34 C39 1.325(13) . ?
C34 C35 1.425(15) . ?
C34 S2 1.752(10) . ?
C35 C36 1.389(17) . ?
C35 H35 0.9300 . ?
C36 C37 1.354(15) . ?
C36 H36 0.9300 . ?
C37 O8 1.307(13) . ?
C37 C38 1.434(15) . ?
C38 C39 1.409(15) . ?
C38 C40 1.441(13) . ?
C39 H39 0.9300 . ?
C40 N4 1.247(14) . ?
C40 H40 0.9300 . ?
C41 N5 1.276(12) . ?
C41 C57 1.383(15) . ?
C41 H41 0.9300 . ?
C42 C47 1.467(14) . ?
C42 N5 1.522(14) . ?
C42 C43 1.533(14) . ?
C42 H42 0.9800 . ?
C43 C44 1.513(19) . ?
C43 H43A 0.9700 . ?
C43 H43B 0.9700 . ?
C44 C45 1.482(18) . ?
C44 H44A 0.9700 . ?
C44 H44B 0.9700 . ?
C45 C46 1.544(18) . ?
C45 H45A 0.9700 . ?
C45 H45B 0.9700 . ?
C46 C47 1.562(16) . ?
C46 H46A 0.9700 . ?
C46 H46B 0.9700 . ?
C47 N6 1.450(13) . ?
C47 H47 0.9800 . ?
C48 N6 1.277(13) . ?
C48 C49 1.478(13) . ?
C48 H48 0.9300 . ?
C49 C54 1.387(13) . ?
C49 C50 1.387(14) . ?
C50 O9 1.315(14) . ?
C50 C51 1.400(15) . ?
C51 C52 1.297(15) . ?
C51 H51 0.9300 . ?
C52 C53 1.414(15) 2_556 ?
C52 H52 0.9300 . ?
C53 C54 1.362(14) 2_556 ?
C53 C52 1.414(15) 2_556 ?
C53 S3 1.767(10) . ?
C54 C53 1.362(14) 2_556 ?
C54 H54 0.9300 . ?
C55 C56 1.378(15) . ?
C55 C60 1.383(16) . ?
C55 S3 1.736(11) . ?
C56 C57 1.427(15) . ?
C56 H56 0.9300 . ?
C57 C58 1.429(16) . ?
C58 O12 1.358(13) . ?
C58 C59 1.445(17) . ?
C59 C60 1.332(17) . ?
C59 H59 0.9300 . ?
C60 H60 0.9300 . ?
C61 Cl1 1.760(13) . ?
C61 Cl2 1.760(13) . ?
C61 H61A 0.9700 . ?
C61 H61B 0.9700 . ?
C62 Cl3 1.73(3) . ?
C62 Cl4 1.75(2) . ?
C62 H62A 0.9700 . ?
C62 H62B 0.9700 . ?
C63A C64 1.543(10) . ?
C63A C63B 1.78(4) . ?
C63B C64 1.543(10) . ?
C64 O13 1.51(2) . ?
O1 H1A 0.8200 . ?
O2 S1 1.465(9) . ?
O3 S1 1.436(9) . ?
O4 H4 0.8200 . ?
O5 H5 0.8200 . ?
O6 S2 1.430(8) . ?
O7 S2 1.464(8) . ?
O8 H8 0.8200 . ?
O9 H9A 0.8200 . ?
O10 S3 1.417(9) . ?
O11 S3 1.442(9) . ?
O12 H12A 0.8200 . ?
O15 O15 1.59(3) 2 ?
O16 O16 0.578(14) 2 ?

loop_
_geom_hbond_atom_site_label_D
_geom_hbond_atom_site_label_H
_geom_hbond_atom_site_label_A
_geom_hbond_distance_DH
_geom_hbond_distance_HA
_geom_hbond_distance_DA
_geom_hbond_angle_DHA
_geom_hbond_site_symmetry_A
O1 H1A N1 0.82 1.88 2.609(13) 147.4 .
O4 H4 N2 0.82 1.86 2.582(12) 146.5 .
O5 H5 N3 0.82 1.87 2.613(10) 149.2 .
O8 H8 N4 0.82 1.84 2.574(11) 148.8 .
O9 H9A N6 0.82 1.84 2.572(12) 148.0 .
O12 H12A N5 0.82 1.81 2.547(12) 148.3 .

loop_
_geom_torsion_atom_site_label_1
_geom_torsion_atom_site_label_2
_geom_torsion_atom_site_label_3
_geom_torsion_atom_site_label_4
_geom_torsion
_geom_torsion_site_symmetry_1
_geom_torsion_site_symmetry_2
_geom_torsion_site_symmetry_3
_geom_torsion_site_symmetry_4
_geom_torsion_publ_flag
N4 C1 C2 C3 -178.4(10) . . . . ?
C6 C1 C2 C3 -57.0(13) . . . . ?
C1 C2 C3 C4 54.5(16) . . . . ?
C2 C3 C4 C5 -51.8(16) . . . . ?
C3 C4 C5 C6 52.4(15) . . . . ?
C4 C5 C6 N1 -178.1(10) . . . . ?
C4 C5 C6 C1 -53.3(14) . . . . ?
N4 C1 C6 N1 -56.9(11) . . . . ?
C2 C1 C6 N1 -179.8(8) . . . . ?
N4 C1 C6 C5 177.4(10) . . . . ?
C2 C1 C6 C5 54.5(13) . . . . ?
N1 C7 C8 C9 176.0(10) . . . . ?
N1 C7 C8 C13 -4.8(15) . . . . ?
C7 C8 C9 C10 -176.6(9) . . . . ?
C13 C8 C9 C10 4.2(15) . . . . ?
C8 C9 C10 C11 -6.5(16) . . . . ?
C8 C9 C10 S1 179.2(8) . . . . ?
C9 C10 C11 C12 3.5(17) . . . . ?
S1 C10 C11 C12 178.0(10) . . . . ?
C10 C11 C12 C13 1.7(19) . . . . ?
C11 C12 C13 O1 176.6(12) . . . . ?
C11 C12 C13 C8 -3.6(18) . . . . ?
C9 C8 C13 O1 -179.5(10) . . . . ?
C7 C8 C13 O1 1.3(15) . . . . ?
C9 C8 C13 C12 0.8(15) . . . . ?
C7 C8 C13 C12 -178.4(10) . . . . ?
C19 C14 C15 C16 -2.5(17) . . . . ?
S1 C14 C15 C16 175.6(9) . . . . ?
C14 C15 C16 C17 -1.1(17) . . . . ?
C15 C16 C17 O4 -177.2(11) . . . . ?
C15 C16 C17 C18 3.8(16) . . . . ?
O4 C17 C18 C19 178.2(10) . . . . ?
C16 C17 C18 C19 -3.0(15) . . . . ?
O4 C17 C18 C20 0.5(16) . . . . ?
C16 C17 C18 C20 179.3(9) . . . . ?
C15 C14 C19 C18 3.4(15) . . . . ?
S1 C14 C19 C18 -174.7(8) . . . . ?
C17 C18 C19 C14 -0.6(15) . . . . ?
C20 C18 C19 C14 177.1(9) . . . . ?
C17 C18 C20 N2 5.3(14) . . . . ?
C19 C18 C20 N2 -172.4(9) . . . . ?
N2 C21 C22 C23 -178.2(10) . . . . ?
C26 C21 C22 C23 -56.3(13) . . . . ?
C21 C22 C23 C24 55.4(14) . . . . ?
C22 C23 C24 C25 -56.3(14) . . . . ?
C23 C24 C25 C26 56.7(14) . . . . ?
N2 C21 C26 N3 -55.3(10) . . . . ?
C22 C21 C26 N3 -176.6(8) . . . . ?
N2 C21 C26 C25 178.9(8) . . . . ?
C22 C21 C26 C25 57.6(11) . . . . ?
C24 C25 C26 N3 176.7(9) . . . . ?
C24 C25 C26 C21 -58.7(13) . . . . ?
N3 C27 C28 C33 -178.4(10) . . . . ?
N3 C27 C28 C29 2.2(15) . . . . ?
C33 C28 C29 O5 -178.9(10) . . . . ?
C27 C28 C29 O5 0.5(15) . . . . ?
C33 C28 C29 C30 -1.9(14) . . . . ?
C27 C28 C29 C30 177.5(10) . . . . ?
O5 C29 C30 C31 -179.8(12) . . . . ?
C28 C29 C30 C31 3.2(17) . . . . ?
C29 C30 C31 C32 -1.7(19) . . . . ?
C30 C31 C32 C33 -1.2(16) . . . . ?
C30 C31 C32 S2 -176.8(9) . . . . ?
C27 C28 C33 C32 179.8(10) . . . . ?
C29 C28 C33 C32 -0.8(15) . . . . ?
C31 C32 C33 C28 2.4(15) . . . . ?
S2 C32 C33 C28 178.2(8) . . . . ?
C39 C34 C35 C36 -5.2(17) . . . . ?
S2 C34 C35 C36 178.3(9) . . . . ?
C34 C35 C36 C37 2.9(19) . . . . ?
C35 C36 C37 O8 -178.3(12) . . . . ?
C35 C36 C37 C38 -2.5(18) . . . . ?
O8 C37 C38 C39 179.8(11) . . . . ?
C36 C37 C38 C39 4.0(17) . . . . ?
O8 C37 C38 C40 -6.9(17) . . . . ?
C36 C37 C38 C40 177.3(11) . . . . ?
C35 C34 C39 C38 7.2(17) . . . . ?
S2 C34 C39 C38 -176.4(9) . . . . ?
C37 C38 C39 C34 -6.6(17) . . . . ?
C40 C38 C39 C34 -179.7(11) . . . . ?
C39 C38 C40 N4 -174.3(12) . . . . ?
C37 C38 C40 N4 12.8(18) . . . . ?
C47 C42 C43 C44 -60.0(14) . . . . ?
N5 C42 C43 C44 176.9(10) . . . . ?
C42 C43 C44 C45 56.4(16) . . . . ?
C43 C44 C45 C46 -57.3(19) . . . . ?
C44 C45 C46 C47 56.1(17) . . . . ?
N5 C42 C47 N6 -58.4(13) . . . . ?
C43 C42 C47 N6 -179.5(10) . . . . ?
N5 C42 C47 C46 -178.1(9) . . . . ?
C43 C42 C47 C46 60.8(14) . . . . ?
C45 C46 C47 N6 -177.1(11) . . . . ?
C45 C46 C47 C42 -56.7(14) . . . . ?
N6 C48 C49 C54 -176.5(11) . . . . ?
N6 C48 C49 C50 7.1(15) . . . . ?
C54 C49 C50 O9 179.8(11) . . . . ?
C48 C49 C50 O9 -3.8(16) . . . . ?
C54 C49 C50 C51 5.8(15) . . . . ?
C48 C49 C50 C51 -177.8(11) . . . . ?
O9 C50 C51 C52 179.9(13) . . . . ?
C49 C50 C51 C52 -6(2) . . . . ?
C50 C51 C52 C53 3(2) . . . 2_556 ?
C50 C49 C54 C53 -3.4(15) . . . 2_556 ?
C48 C49 C54 C53 -179.8(9) . . . 2_556 ?
C60 C55 C56 C57 -0.8(17) . . . . ?
S3 C55 C56 C57 176.9(8) . . . . ?
N5 C41 C57 C56 -178.9(10) . . . . ?
N5 C41 C57 C58 -5.8(17) . . . . ?
C55 C56 C57 C41 175.5(10) . . . . ?
C55 C56 C57 C58 1.9(16) . . . . ?
C41 C57 C58 O12 6.5(17) . . . . ?
C56 C57 C58 O12 -180.0(9) . . . . ?
C41 C57 C58 C59 -173.2(10) . . . . ?
C56 C57 C58 C59 0.3(16) . . . . ?
O12 C58 C59 C60 176.5(11) . . . . ?
C57 C58 C59 C60 -3.7(18) . . . . ?
C58 C59 C60 C55 5(2) . . . . ?
C56 C55 C60 C59 -3(2) . . . . ?
S3 C55 C60 C59 179.4(10) . . . . ?
C63A C63B C64 O13 -113(3) . . . . ?
C63B C63A C64 O13 136(3) . . . . ?
C8 C7 N1 C6 -175.4(9) . . . . ?
C5 C6 N1 C7 -137.0(11) . . . . ?
C1 C6 N1 C7 98.2(11) . . . . ?
C18 C20 N2 C21 -175.4(8) . . . . ?
C26 C21 N2 C20 127.6(9) . . . . ?
C22 C21 N2 C20 -111.7(10) . . . . ?
C28 C27 N3 C26 -172.4(9) . . . . ?
C21 C26 N3 C27 96.4(10) . . . . ?
C25 C26 N3 C27 -137.5(10) . . . . ?
C38 C40 N4 C1 177.4(10) . . . . ?
C2 C1 N4 C40 -107.8(13) . . . . ?
C6 C1 N4 C40 129.3(12) . . . . ?
C57 C41 N5 C42 -177.6(9) . . . . ?
C47 C42 N5 C41 98.2(12) . . . . ?
C43 C42 N5 C41 -138.8(10) . . . . ?
C49 C48 N6 C47 179.6(10) . . . . ?
C42 C47 N6 C48 138.5(11) . . . . ?
C46 C47 N6 C48 -101.0(12) . . . . ?
C19 C14 S1 O3 14.4(10) . . . . ?
C15 C14 S1 O3 -163.7(9) . . . . ?
C19 C14 S1 O2 144.1(8) . . . . ?
C15 C14 S1 O2 -34.0(10) . . . . ?
C19 C14 S1 C10 -102.9(9) . . . . ?
C15 C14 S1 C10 79.0(10) . . . . ?
C9 C10 S1 O3 157.4(9) . . . . ?
C11 C10 S1 O3 -17.2(10) . . . . ?
C9 C10 S1 O2 26.2(10) . . . . ?
C11 C10 S1 O2 -148.5(9) . . . . ?
C9 C10 S1 C14 -85.9(10) . . . . ?
C11 C10 S1 C14 99.5(9) . . . . ?
C31 C32 S2 O6 -30.2(10) . . . . ?
C33 C32 S2 O6 154.3(8) . . . . ?
C31 C32 S2 O7 -159.7(9) . . . . ?
C33 C32 S2 O7 24.7(9) . . . . ?
C31 C32 S2 C34 83.7(10) . . . . ?
C33 C32 S2 C34 -91.9(8) . . . . ?
C39 C34 S2 O6 22.9(10) . . . . ?
C35 C34 S2 O6 -160.7(9) . . . . ?
C39 C34 S2 O7 150.4(9) . . . . ?
C35 C34 S2 O7 -33.2(10) . . . . ?
C39 C34 S2 C32 -92.7(10) . . . . ?
C35 C34 S2 C32 83.7(9) . . . . ?
C56 C55 S3 O10 37.0(10) . . . . ?
C60 C55 S3 O10 -145.4(10) . . . . ?
C56 C55 S3 O11 166.8(8) . . . . ?
C60 C55 S3 O11 -15.5(12) . . . . ?
C56 C55 S3 C53 -78.1(9) . . . . ?
C60 C55 S3 C53 99.5(11) . . . . ?
C54 C53 S3 O10 152.3(8) 2_556 . . . ?
C52 C53 S3 O10 -27.8(10) 2_556 . . . ?
C54 C53 S3 O11 22.1(10) 2_556 . . . ?
C52 C53 S3 O11 -158.0(8) 2_556 . . . ?
C54 C53 S3 C55 -92.7(9) 2_556 . . . ?
C52 C53 S3 C55 87.2(9) 2_556 . . . ?
